data_9007298
loop_
_publ_author_name
'Schofield, P. F.'
'Knight, K. S.'
'van der Houwen, J. A. M.'
'Valsami-Jones E'

_publ_section_title
;
 The role of hydrogen bonding in the thermal expansion and dehydration
 of brushite, di-calcium phosphate dihydrate
 Sample: T = 125 K
;
_journal_name_full 'Physics and Chemistry of Minerals'
_journal_page_first 606
_journal_page_last 624
_journal_paper_doi 10.1007/s00269-004-0419-6
_journal_volume 31
_journal_year 2004
_chemical_formula_sum 'Ca D5 O6 P'
_chemical_name_mineral 'Brushite (deuterated)'
_space_group_IT_number 9
_symmetry_space_group_name_Hall 'I -2ya'
_symmetry_space_group_name_H-M 'I 1 a 1'
_cell_angle_alpha 90
_cell_angle_beta 116.418
_cell_angle_gamma 90
_cell_formula_units_Z 4
_cell_length_a 5.8016
_cell_length_b 15.1284
_cell_length_c 6.1916
_cell_volume 486.681
_diffrn_ambient_temperature 125
_exptl_crystal_density_diffrn 2.417
_cod_original_formula_sum 'Ca P O6 D5'
_cod_database_code 9007298

loop_
_symmetry_equiv_pos_as_xyz
x,y,z
1/2+x,1/2+y,1/2+z
1/2+x,-y,z
+x,1/2-y,1/2+z

loop_
_atom_site_label
_atom_site_fract_x
_atom_site_fract_y
_atom_site_fract_z
_atom_site_U_iso_or_equiv
_atom_site_type_symbol
_atom_site_attached_hydrogens
Ca 0.50000 0.32720 0.25000 0.00510 Ca 0
P -0.00970 0.32250 0.72800 0.00080 P 0
OD1 -0.01020 0.36780 -0.03660 0.00530 O 0
O2 0.25540 0.28190 0.82170 0.00380 O 0
O3 -0.06324 0.39330 0.54090 0.00600 O 0
O4 0.77950 0.25290 0.63420 0.00260 O 0
OD2O1 0.36650 0.42560 0.48520 0.00590 O 0
OD2O2 0.52590 0.44610 0.01380 0.01350 O 0
D1 -0.09820 0.33050 0.03380 0.01840 D 0
D2 0.38390 0.48910 0.49050 0.01640 D 0
D3 0.20580 0.41160 0.48460 0.01830 D 0
D4 0.51190 0.51060 0.01710 0.02540 D 0
D5 0.50000 0.43310 0.85480 0.03030 D 0

loop_
_cod_changelog_entry_id
_cod_changelog_entry_author
_cod_changelog_entry_date
_cod_changelog_entry_text
1
;cod-tools version 3.8.0
Id: cif_guess_AMCSD_atom_types 9581 2023-05-17 12:35:41Z saulius
;
2023-05-23T09:13:52+03:00
;Derived atom types and hydrogen counts
from atom names that follow the AMCSD naming convention
(Wat == water, O-H == hydroxyl).
;

_database_code_amcsd 0008891
